data_4323427
loop_
_publ_author_name
'Michael Ruf'
'Karl Weis'
'Heinrich Vahrenkamp'

_publ_section_title
;
 Pyrazolylborate-Zinc Complexes of RNA Precursors and Analogues Thereof
;
_journal_name_full 'Inorganic Chemistry'
_journal_page_first 2130
_journal_page_last 2137
_journal_paper_doi 10.1021/ic961379m
_journal_volume 36
_journal_year 1997
_chemical_compound_source Methanol/Dichloromethane
_chemical_formula_sum 'C44 H51 B N8 O S Zn'
_chemical_formula_weight 816.19
_chemical_name_common Tp(Cum,Me)Zn-2-Metyl-thiouracilate
_space_group_IT_number 2
_symmetry_cell_setting triclinic
_symmetry_space_group_name_Hall '-P 1'
_symmetry_space_group_name_H-M 'P -1'
_atom_sites_solution_hydrogens geom
_atom_sites_solution_primary direct
_atom_sites_solution_secondary difmap
_audit_creation_method SHELXL
_cell_angle_alpha 111.430(10)
_cell_angle_beta 111.190(10)
_cell_angle_gamma 97.300(10)
_cell_formula_units_Z 2
_cell_length_a 12.4180(10)
_cell_length_b 13.9850(10)
_cell_length_c 14.962(2)
_cell_measurement_temperature 293(2)
_cell_volume 2152.3(5)
_computing_structure_refinement 'SHELXL-93 (Sheldrick, 1993)'
_computing_structure_solution 'SHELXS-86 (Sheldrick, 1990)'
_diffrn_ambient_temperature 293(2)
_diffrn_measurement_device Nonius-Turbo-CAD4
_diffrn_measurement_method Omega-2Theta
_diffrn_radiation_monochromator graphite
_diffrn_radiation_source 'fine-focus sealed tube'
_diffrn_radiation_type MoK\a
_diffrn_radiation_wavelength 0.71073
_diffrn_reflns_av_R_equivalents 0.0348
_diffrn_reflns_av_sigmaI/netI 0.1119
_diffrn_reflns_limit_h_max 14
_diffrn_reflns_limit_h_min -15
_diffrn_reflns_limit_k_max 16
_diffrn_reflns_limit_k_min -17
_diffrn_reflns_limit_l_max 18
_diffrn_reflns_limit_l_min 0
_diffrn_reflns_number 8801
_diffrn_reflns_theta_max 25.99
_diffrn_reflns_theta_min 2.35
_diffrn_standards_interval_count 'ICR every 3600 sec, OCR every 200 refl.'
_diffrn_standards_number 2
_exptl_absorpt_coefficient_mu 0.662
_exptl_absorpt_correction_type none
_exptl_crystal_colour colorless
_exptl_crystal_density_diffrn 1.261
_exptl_crystal_density_meas 1.22
_exptl_crystal_description isometric
_exptl_crystal_F_000 862
_exptl_crystal_size_max 0.6
_exptl_crystal_size_mid 0.6
_exptl_crystal_size_min 0.6
_refine_diff_density_max 0.308
_refine_diff_density_min -0.364
_refine_diff_density_rms 0.058
_refine_ls_extinction_method none
_refine_ls_goodness_of_fit_all 1.089
_refine_ls_goodness_of_fit_obs 1.093
_refine_ls_hydrogen_treatment Riding-Model
_refine_ls_matrix_type full
_refine_ls_number_parameters 505
_refine_ls_number_reflns 8444
_refine_ls_number_restraints 0
_refine_ls_restrained_S_all 1.097
_refine_ls_restrained_S_obs 1.093
_refine_ls_R_factor_all 0.1633
_refine_ls_R_factor_obs 0.0465
_refine_ls_shift/esd_max 0.001
_refine_ls_shift/esd_mean 0.000
_refine_ls_structure_factor_coef Fsqd
_refine_ls_weighting_details 'w=1/[\s^2^(Fo^2^)+(0.0257P)^2^+1.7821P] where P=(Fo^2^+2Fc^2^)/3'
_refine_ls_weighting_scheme calc
_refine_ls_wR_factor_all 0.1298
_refine_ls_wR_factor_obs 0.0914
_reflns_number_observed 4454
_reflns_number_total 8459
_reflns_observed_criterion >2sigma(I)
_cod_data_source_file ic961379m_3.cif
_cod_data_source_block tura
_cod_depositor_comments
;
The following automatic conversions were performed:

'_exptl_absorpt_correction_type' value 'None' changed to 'none'
according to the built-in table from CIF Core dictionary named
'cif_core.dic' version 2.4.1 from 2010-06-29.

'_geom_bond_publ_flag'
value 'Y' changed to 'y' according to the built-in table from CIF
Core dictionary named 'cif_core.dic' version 2.4.1 from 2010-06-29
(65 times).

'_geom_angle_publ_flag' value 'Y' changed to 'y'
according to the built-in table from CIF Core dictionary named
'cif_core.dic' version 2.4.1 from 2010-06-29 (106 times).

Automatic conversion script
Id: cif_fix_values 1715 2011-07-08 13:25:40Z adriana 

The following automatic conversions were performed:

'_refine_ls_weighting_scheme' value 'calc
w=1/[\s^2^(Fo^2^)+(0.0257P)^2^+1.7821P] where P=(Fo^2^+2Fc^2^)/3' was
changed to 'calc'. New tag '_refine_ls_weighting_details' was
created. The value of the new tag was set to
'w=1/[\s^2^(Fo^2^)+(0.0257P)^2^+1.7821P] where P=(Fo^2^+2Fc^2^)/3'.

Automatic conversion script
Id: cif_fix_values 3143 2015-03-26 13:38:13Z robertas 
;
_cod_original_cell_volume 2152.3(4)
_cod_database_code 4323427

loop_
_symmetry_equiv_pos_as_xyz
'x, y, z'
'-x, -y, -z'

loop_
_atom_site_aniso_label
_atom_site_aniso_U_11
_atom_site_aniso_U_22
_atom_site_aniso_U_33
_atom_site_aniso_U_23
_atom_site_aniso_U_13
_atom_site_aniso_U_12
Zn 0.0631(3) 0.0459(3) 0.0401(3) 0.0264(2) 0.0195(2) 0.0156(2)
N7 0.054(2) 0.046(2) 0.044(2) 0.027(2) 0.017(2) 0.010(2)
N2 0.060(2) 0.043(2) 0.038(2) 0.023(2) 0.017(2) 0.013(2)
N8 0.068(2) 0.046(2) 0.047(2) 0.026(2) 0.023(2) 0.019(2)
S 0.0946(10) 0.0621(7) 0.0576(7) 0.0399(6) 0.0435(7) 0.0391(7)
N1 0.057(2) 0.047(2) 0.039(2) 0.026(2) 0.021(2) 0.015(2)
C40 0.057(3) 0.048(2) 0.045(2) 0.031(2) 0.020(2) 0.011(2)
C41 0.075(3) 0.051(3) 0.056(3) 0.034(2) 0.029(2) 0.019(2)
C42 0.075(3) 0.050(3) 0.050(3) 0.024(2) 0.028(2) 0.023(2)
C43 0.057(3) 0.051(3) 0.039(2) 0.024(2) 0.019(2) 0.012(2)
C44 0.075(3) 0.077(3) 0.047(3) 0.030(2) 0.027(2) 0.023(3)
N3 0.081(3) 0.056(2) 0.049(2) 0.037(2) 0.036(2) 0.028(2)
O4 0.138(3) 0.063(2) 0.067(2) 0.050(2) 0.054(2) 0.048(2)
N4 0.061(2) 0.045(2) 0.043(2) 0.026(2) 0.021(2) 0.012(2)
C1 0.068(3) 0.053(3) 0.046(2) 0.025(2) 0.027(2) 0.015(2)
C2 0.063(3) 0.062(3) 0.061(3) 0.030(2) 0.031(3) 0.018(2)
C3 0.054(3) 0.045(2) 0.045(2) 0.021(2) 0.018(2) 0.011(2)
C4 0.093(4) 0.086(4) 0.077(3) 0.049(3) 0.048(3) 0.031(3)
C5 0.051(3) 0.049(2) 0.046(2) 0.024(2) 0.017(2) 0.015(2)
C6 0.067(3) 0.068(3) 0.058(3) 0.034(2) 0.031(2) 0.028(3)
C7 0.071(3) 0.075(3) 0.084(3) 0.051(3) 0.042(3) 0.042(3)
C8 0.054(3) 0.068(3) 0.061(3) 0.039(2) 0.024(2) 0.022(2)
C9 0.072(3) 0.077(3) 0.051(3) 0.035(3) 0.026(2) 0.028(3)
C10 0.072(3) 0.060(3) 0.053(3) 0.029(2) 0.024(2) 0.030(2)
C11 0.076(4) 0.115(5) 0.094(4) 0.079(4) 0.045(3) 0.049(3)
C12 0.135(6) 0.118(5) 0.158(6) 0.109(5) 0.084(5) 0.067(4)
C13 0.089(5) 0.184(7) 0.100(4) 0.106(5) 0.035(4) 0.052(4)
N5 0.059(2) 0.050(2) 0.044(2) 0.031(2) 0.016(2) 0.013(2)
C14 0.064(3) 0.061(3) 0.038(2) 0.028(2) 0.018(2) 0.021(2)
C15 0.062(3) 0.057(3) 0.035(2) 0.020(2) 0.014(2) 0.019(2)
C16 0.048(3) 0.045(2) 0.039(2) 0.017(2) 0.015(2) 0.015(2)
C17 0.088(4) 0.093(4) 0.052(3) 0.047(3) 0.020(3) 0.018(3)
C18 0.049(3) 0.047(3) 0.042(2) 0.020(2) 0.015(2) 0.014(2)
C19 0.074(3) 0.057(3) 0.052(3) 0.025(2) 0.029(2) 0.015(2)
C20 0.078(4) 0.049(3) 0.062(3) 0.017(2) 0.025(3) 0.011(3)
C21 0.050(3) 0.065(3) 0.066(3) 0.037(3) 0.022(2) 0.013(2)
C22 0.067(3) 0.070(3) 0.055(3) 0.029(3) 0.030(2) 0.011(3)
C23 0.055(3) 0.054(3) 0.050(3) 0.021(2) 0.024(2) 0.014(2)
C24 0.086(4) 0.071(3) 0.085(4) 0.045(3) 0.034(3) 0.014(3)
C25 0.110(5) 0.087(4) 0.137(6) 0.056(4) 0.026(5) -0.017(4)
C26 0.107(5) 0.114(5) 0.160(6) 0.103(5) 0.049(5) 0.037(4)
N6 0.067(2) 0.044(2) 0.055(2) 0.029(2) 0.024(2) 0.018(2)
C27 0.077(3) 0.044(3) 0.077(3) 0.035(2) 0.031(3) 0.022(2)
C28 0.087(4) 0.044(3) 0.083(4) 0.028(3) 0.037(3) 0.027(3)
C29 0.062(3) 0.049(3) 0.050(3) 0.023(2) 0.017(2) 0.024(2)
C30 0.135(5) 0.059(3) 0.134(5) 0.063(3) 0.074(4) 0.034(3)
C31 0.064(3) 0.045(3) 0.055(3) 0.024(2) 0.021(2) 0.023(2)
C32 0.076(3) 0.046(3) 0.055(3) 0.015(2) 0.020(3) 0.008(2)
C33 0.100(4) 0.049(3) 0.042(3) 0.011(2) 0.021(3) 0.009(3)
C34 0.080(4) 0.050(3) 0.058(3) 0.026(2) 0.022(3) 0.019(3)
C35 0.063(3) 0.063(3) 0.056(3) 0.025(3) 0.010(3) 0.005(2)
C36 0.066(3) 0.062(3) 0.047(3) 0.017(2) 0.013(2) 0.013(3)
C37 0.104(4) 0.075(4) 0.062(3) 0.034(3) 0.027(3) -0.001(3)
C38 0.111(5) 0.132(6) 0.124(6) 0.065(5) 0.069(5) 0.030(5)
C39 0.150(6) 0.130(5) 0.084(4) 0.074(4) 0.032(4) 0.020(5)
B 0.069(4) 0.051(3) 0.054(3) 0.039(3) 0.026(3) 0.018(3)

loop_
_atom_site_label
_atom_site_type_symbol
_atom_site_fract_x
_atom_site_fract_y
_atom_site_fract_z
_atom_site_U_iso_or_equiv
_atom_site_thermal_displace_type
_atom_site_occupancy
_atom_site_calc_flag
_atom_site_refinement_flags
_atom_site_disorder_group
Zn Zn 0.09325(5) 0.27543(4) 0.25978(4) 0.0485(2) Uani 1 d . .
N7 N -0.0703(3) 0.2235(2) 0.2595(2) 0.0475(8) Uani 1 d . .
N2 N 0.1910(3) 0.3297(2) 0.4227(2) 0.0469(8) Uani 1 d . .
N8 N 0.1306(3) 0.1287(3) 0.2463(3) 0.0521(9) Uani 1 d . .
S S 0.11251(12) 0.29349(9) 0.11539(9) 0.0622(3) Uani 1 d . .
N1 N 0.0688(3) 0.4328(2) 0.2590(2) 0.0456(8) Uani 1 d . .
C40 C 0.0769(4) 0.4088(3) 0.1679(3) 0.0481(10) Uani 1 d . .
C41 C 0.0284(4) 0.5675(3) 0.1570(3) 0.0570(12) Uani 1 d . .
C42 C 0.0240(4) 0.5920(3) 0.2559(3) 0.0572(11) Uani 1 d . .
H42 H 0.0089(4) 0.6558(3) 0.2893(3) 0.069 Uiso 1 d R .
C43 C 0.0410(4) 0.5246(3) 0.3030(3) 0.0489(10) Uani 1 d . .
C44 C 0.0284(4) 0.5445(4) 0.4032(3) 0.0653(13) Uani 1 d . .
H44A H -0.0557(4) 0.5315(4) 0.3876(3) 0.098 Uiso 1 d R .
H44B H 0.0722(4) 0.6176(4) 0.4557(3) 0.098 Uiso 1 d R .
H44C H 0.0601(4) 0.4966(4) 0.4305(3) 0.098 Uiso 1 d R .
N3 N 0.0562(3) 0.4724(3) 0.1170(3) 0.0547(9) Uani 1 d . .
H8 H 0.0606(3) 0.4529(3) 0.0571(3) 0.066 Uiso 1 calc R .
O4 O 0.0091(3) 0.6199(2) 0.1053(2) 0.0781(10) Uani 1 d . .
N4 N -0.0633(3) 0.1798(2) 0.3300(2) 0.0484(8) Uani 1 d . .
C1 C -0.1658(4) 0.1720(3) 0.3425(3) 0.0546(11) Uani 1 d . .
C2 C -0.2399(4) 0.2101(3) 0.2795(3) 0.0596(12) Uani 1 d . .
H2 H -0.3168(4) 0.2136(3) 0.2716(3) 0.072 Uiso 1 d R .
C3 C -0.1782(4) 0.2417(3) 0.2294(3) 0.0497(10) Uani 1 d . .
C4 C -0.1869(5) 0.1297(4) 0.4157(4) 0.0773(15) Uani 1 d . .
H4A H -0.2718(5) 0.0952(4) 0.3872(4) 0.116 Uiso 1 d R .
H4B H -0.1594(5) 0.1882(4) 0.4853(4) 0.116 Uiso 1 d R .
H4C H -0.1431(5) 0.0786(4) 0.4211(4) 0.116 Uiso 1 d R .
C5 C -0.2174(4) 0.2896(3) 0.1544(3) 0.0492(10) Uani 1 d . .
C6 C -0.2748(4) 0.3676(4) 0.1730(3) 0.0605(12) Uani 1 d . .
H6 H -0.2908(4) 0.3885(4) 0.2323(3) 0.073 Uiso 1 d R .
C7 C -0.3090(4) 0.4158(4) 0.1054(4) 0.0672(13) Uani 1 d . .
H7A H -0.3480(4) 0.4680(4) 0.1200(4) 0.081 Uiso 1 d R .
C8 C -0.2860(4) 0.3885(4) 0.0171(3) 0.0574(11) Uani 1 d . .
C9 C -0.2298(4) 0.3097(4) -0.0019(3) 0.0643(12) Uani 1 d . .
H9 H -0.2125(4) 0.2898(4) -0.0605(3) 0.077 Uiso 1 d R .
C10 C -0.1973(4) 0.2597(3) 0.0642(3) 0.0601(12) Uani 1 d . .
H10 H -0.1621(4) 0.2049(3) 0.0474(3) 0.072 Uiso 1 d R .
C11 C -0.3227(5) 0.4395(5) -0.0587(4) 0.080(2) Uani 1 d . .
H11 H -0.2724(5) 0.4288(5) -0.0970(4) 0.095 Uiso 1 d R .
C12 C -0.3030(6) 0.5591(5) -0.0040(5) 0.112(2) Uani 1 d . .
H12A H -0.3184(6) 0.5875(5) -0.0554(5) 0.168 Uiso 1 d R .
H12B H -0.2209(6) 0.5939(5) 0.0502(5) 0.168 Uiso 1 d R .
H12C H -0.3571(6) 0.5721(5) 0.0285(5) 0.168 Uiso 1 d R .
C13 C -0.4535(5) 0.3797(5) -0.1424(4) 0.111(2) Uani 1 d . .
H13A H -0.4759(5) 0.4098(5) -0.1923(4) 0.167 Uiso 1 d R .
H13B H -0.5053(5) 0.3869(5) -0.1074(4) 0.167 Uiso 1 d R .
H13C H -0.4619(5) 0.3049(5) -0.1800(4) 0.167 Uiso 1 d R .
N5 N 0.1579(3) 0.2622(3) 0.4620(2) 0.0506(9) Uani 1 d . .
C14 C 0.2236(4) 0.3079(3) 0.5689(3) 0.0537(11) Uani 1 d . .
C15 C 0.3012(4) 0.4047(3) 0.5990(3) 0.0538(11) Uani 1 d . .
H15 H 0.3573(4) 0.4534(3) 0.6683(3) 0.065 Uiso 1 d R .
C16 C 0.2792(4) 0.4160(3) 0.5055(3) 0.0457(10) Uani 1 d . .
C17 C 0.2101(5) 0.2545(4) 0.6364(3) 0.0773(15) Uani 1 d . .
H17A H 0.2498(5) 0.3066(4) 0.7103(3) 0.116 Uiso 1 d R .
H17B H 0.2461(5) 0.1969(4) 0.6267(3) 0.116 Uiso 1 d R .
H17C H 0.1257(5) 0.2262(4) 0.6159(3) 0.116 Uiso 1 d R .
C18 C 0.3354(4) 0.5047(3) 0.4908(3) 0.0477(10) Uani 1 d . .
C19 C 0.3731(4) 0.6097(4) 0.5685(3) 0.0606(12) Uani 1 d . .
H19 H 0.3674(4) 0.6237(4) 0.6320(3) 0.073 Uiso 1 d R .
C20 C 0.4200(4) 0.6945(4) 0.5531(4) 0.0682(13) Uani 1 d . .
H20 H 0.4445(4) 0.7644(4) 0.6065(4) 0.082 Uiso 1 d R .
C21 C 0.4299(4) 0.6771(4) 0.4600(4) 0.0596(12) Uani 1 d . .
C22 C 0.3953(4) 0.5719(4) 0.3846(4) 0.0635(12) Uani 1 d . .
H22 H 0.4035(4) 0.5579(4) 0.3220(4) 0.076 Uiso 1 d R .
C23 C 0.3498(4) 0.4872(3) 0.3992(3) 0.0537(11) Uani 1 d . .
H23 H 0.3283(4) 0.4172(3) 0.3469(3) 0.064 Uiso 1 d R .
C24 C 0.4764(5) 0.7691(4) 0.4388(4) 0.0794(15) Uani 1 d . .
H24 H 0.5083(5) 0.7385(4) 0.3871(4) 0.095 Uiso 1 d R .
C25 C 0.5784(6) 0.8604(5) 0.5341(5) 0.124(2) Uani 1 d . .
H25A H 0.6050(6) 0.9130(5) 0.5135(5) 0.185 Uiso 1 d R .
H25B H 0.6441(6) 0.8339(5) 0.5621(5) 0.185 Uiso 1 d R .
H25C H 0.5522(6) 0.8929(5) 0.5879(5) 0.185 Uiso 1 d R .
C26 C 0.3723(5) 0.8046(5) 0.3832(5) 0.116(2) Uani 1 d . .
H26A H 0.4008(5) 0.8544(5) 0.3605(5) 0.175 Uiso 1 d R .
H26B H 0.3403(5) 0.8389(5) 0.4318(5) 0.175 Uiso 1 d R .
H26C H 0.3100(5) 0.7430(5) 0.3220(5) 0.175 Uiso 1 d R .
N6 N 0.0884(3) 0.0842(3) 0.2995(3) 0.0539(9) Uani 1 d . .
C27 C 0.0876(4) -0.0203(3) 0.2650(4) 0.0641(13) Uani 1 d . .
C28 C 0.1307(4) -0.0413(4) 0.1900(4) 0.0709(14) Uani 1 d . .
H28 H 0.1406(4) -0.1064(4) 0.1525(4) 0.085 Uiso 1 d R .
C29 C 0.1577(4) 0.0533(3) 0.1806(3) 0.0553(11) Uani 1 d . .
C30 C 0.0500(5) -0.0919(4) 0.3087(5) 0.098(2) Uani 1 d . .
H30A H 0.1104(5) -0.0704(4) 0.3800(5) 0.146 Uiso 1 d R .
H30B H 0.0412(5) -0.1648(4) 0.2638(5) 0.146 Uiso 1 d R .
H30C H -0.0258(5) -0.0868(4) 0.3100(5) 0.146 Uiso 1 d R .
C31 C 0.2158(4) 0.0773(3) 0.1178(3) 0.0554(11) Uani 1 d . .
C32 C 0.1717(4) 0.0156(3) 0.0085(4) 0.0656(13) Uani 1 d . .
H32 H 0.1026(4) -0.0433(3) -0.0277(4) 0.079 Uiso 1 d R .
C33 C 0.2280(5) 0.0400(4) -0.0475(4) 0.0717(14) Uani 1 d . .
H33 H 0.1965(5) -0.0030(4) -0.1207(4) 0.086 Uiso 1 d R .
C34 C 0.3310(5) 0.1262(4) 0.0017(4) 0.0648(13) Uani 1 d . .
C35 C 0.3749(4) 0.1880(4) 0.1107(4) 0.0682(13) Uani 1 d . .
H35 H 0.4437(4) 0.2470(4) 0.1462(4) 0.082 Uiso 1 d R .
C36 C 0.3194(4) 0.1642(4) 0.1677(4) 0.0650(12) Uani 1 d . .
H36 H 0.3516(4) 0.2070(4) 0.2410(4) 0.078 Uiso 1 d R .
C37 C 0.3946(5) 0.1530(4) -0.0601(4) 0.085(2) Uani 1 d . .
H37 H 0.4481(5) 0.2271(4) -0.0149(4) 0.102 Uiso 1 d R .
C38 C 0.4737(6) 0.0823(5) -0.0810(5) 0.115(2) Uani 1 d . .
H38A H 0.5313(6) 0.0884(5) -0.0143(5) 0.172 Uiso 1 d R .
H38B H 0.5158(6) 0.1046(5) -0.1160(5) 0.172 Uiso 1 d R .
H38C H 0.4242(6) 0.0088(5) -0.1259(5) 0.172 Uiso 1 d R .
C39 C 0.3058(6) 0.1507(5) -0.1622(4) 0.122(2) Uani 1 d . .
H39A H 0.2547(6) 0.1936(5) -0.1464(4) 0.182 Uiso 1 d R .
H39B H 0.2571(6) 0.0778(5) -0.2118(4) 0.182 Uiso 1 d R .
H39C H 0.3491(6) 0.1791(5) -0.1932(4) 0.182 Uiso 1 d R .
B B 0.0547(5) 0.1546(4) 0.3845(4) 0.0535(13) Uani 1 d . .
H0 H 0.0420(5) 0.1165(4) 0.4250(4) 0.064 Uiso 1 d R .

loop_
_atom_type_symbol
_atom_type_description
_atom_type_scat_dispersion_real
_atom_type_scat_dispersion_imag
_atom_type_scat_source
C C 0.0033 0.0016 'International Tables Vol C Tables 4.2.6.8 and 6.1.1.4'
H H 0.0000 0.0000 'International Tables Vol C Tables 4.2.6.8 and 6.1.1.4'
B B 0.0013 0.0007 'International Tables Vol C Tables 4.2.6.8 and 6.1.1.4'
N N 0.0061 0.0033 'International Tables Vol C Tables 4.2.6.8 and 6.1.1.4'
O O 0.0106 0.0060 'International Tables Vol C Tables 4.2.6.8 and 6.1.1.4'
S S 0.1246 0.1234 'International Tables Vol C Tables 4.2.6.8 and 6.1.1.4'
Zn Zn 0.2839 1.4301 'International Tables Vol C Tables 4.2.6.8 and 6.1.1.4'

loop_
_geom_angle_atom_site_label_1
_geom_angle_atom_site_label_2
_geom_angle_atom_site_label_3
_geom_angle
_geom_angle_site_symmetry_1
_geom_angle_site_symmetry_3
_geom_angle_publ_flag
N2 Zn N7 93.77(12) . . y
N2 Zn N8 85.45(12) . . y
N7 Zn N8 91.85(13) . . y
N2 Zn N1 98.84(12) . . y
N7 Zn N1 95.55(12) . . y
N8 Zn N1 171.17(13) . . y
N2 Zn S 140.16(10) . . y
N7 Zn S 124.14(9) . . y
N8 Zn S 103.29(10) . . y
N1 Zn S 68.51(8) . . y
C3 N7 N4 106.5(3) . . y
C3 N7 Zn 137.1(3) . . y
N4 N7 Zn 114.1(2) . . y
C16 N2 N5 107.3(3) . . y
C16 N2 Zn 138.0(3) . . y
N5 N2 Zn 114.7(2) . . y
C29 N8 N6 107.5(3) . . y
C29 N8 Zn 136.7(3) . . y
N6 N8 Zn 113.4(2) . . y
C40 S Zn 80.79(13) . . y
C40 N1 C43 118.7(3) . . y
C40 N1 Zn 92.9(2) . . y
C43 N1 Zn 148.0(2) . . y
N1 C40 N3 121.5(4) . . y
N1 C40 S 117.5(3) . . y
N3 C40 S 121.0(3) . . y
O4 C41 N3 119.3(4) . . y
O4 C41 C42 127.1(4) . . y
N3 C41 C42 113.6(3) . . y
C43 C42 C41 121.7(4) . . y
C42 C43 N1 121.2(4) . . y
C42 C43 C44 122.9(4) . . y
N1 C43 C44 115.9(3) . . y
C40 N3 C41 123.2(3) . . y
C1 N4 N7 109.4(3) . . y
C1 N4 B 131.1(3) . . y
N7 N4 B 119.4(3) . . y
N4 C1 C2 107.7(4) . . y
N4 C1 C4 123.2(4) . . y
C2 C1 C4 129.1(4) . . y
C1 C2 C3 106.8(4) . . y
N7 C3 C2 109.6(4) . . y
N7 C3 C5 121.9(4) . . y
C2 C3 C5 128.5(4) . . y
C6 C5 C10 117.3(4) . . y
C6 C5 C3 120.5(4) . . y
C10 C5 C3 122.2(4) . . y
C5 C6 C7 121.4(4) . . y
C8 C7 C6 121.5(4) . . y
C9 C8 C7 116.9(4) . . y
C9 C8 C11 120.3(4) . . y
C7 C8 C11 122.8(4) . . y
C8 C9 C10 122.0(4) . . y
C5 C10 C9 120.8(4) . . y
C12 C11 C8 114.3(4) . . y
C12 C11 C13 111.4(5) . . y
C8 C11 C13 109.5(4) . . y
C14 N5 N2 109.3(3) . . y
C14 N5 B 130.9(3) . . y
N2 N5 B 119.7(3) . . y
N5 C14 C15 108.0(3) . . y
N5 C14 C17 122.8(4) . . y
C15 C14 C17 129.2(4) . . y
C14 C15 C16 106.5(4) . . y
N2 C16 C15 108.8(3) . . y
N2 C16 C18 121.3(3) . . y
C15 C16 C18 129.9(4) . . y
C19 C18 C23 117.7(4) . . y
C19 C18 C16 120.3(4) . . y
C23 C18 C16 122.0(4) . . y
C18 C19 C20 120.9(4) . . y
C21 C20 C19 121.2(4) . . y
C22 C21 C20 117.3(4) . . y
C22 C21 C24 120.3(4) . . y
C20 C21 C24 122.5(4) . . y
C23 C22 C21 122.0(4) . . y
C22 C23 C18 120.8(4) . . y
C25 C24 C26 113.1(5) . . y
C25 C24 C21 114.6(4) . . y
C26 C24 C21 110.4(4) . . y
C27 N6 N8 109.4(3) . . y
C27 N6 B 131.5(4) . . y
N8 N6 B 119.0(3) . . y
N6 C27 C28 107.0(4) . . y
N6 C27 C30 123.5(5) . . y
C28 C27 C30 129.4(4) . . y
C27 C28 C29 107.2(4) . . y
N8 C29 C28 108.9(4) . . y
N8 C29 C31 121.5(4) . . y
C28 C29 C31 129.5(4) . . y
C32 C31 C36 117.2(4) . . y
C32 C31 C29 122.5(4) . . y
C36 C31 C29 120.3(4) . . y
C33 C32 C31 121.0(4) . . y
C32 C33 C34 122.1(4) . . y
C33 C34 C35 116.9(4) . . y
C33 C34 C37 122.2(4) . . y
C35 C34 C37 120.9(4) . . y
C36 C35 C34 121.6(5) . . y
C35 C36 C31 121.3(4) . . y
C38 C37 C39 111.7(5) . . y
C38 C37 C34 112.3(4) . . y
C39 C37 C34 111.7(5) . . y
N6 B N4 109.8(3) . . y
N6 B N5 109.9(4) . . y
N4 B N5 108.8(3) . . y

loop_
_geom_bond_atom_site_label_1
_geom_bond_atom_site_label_2
_geom_bond_distance
_geom_bond_site_symmetry_2
_geom_bond_publ_flag
Zn N2 2.065(3) . y
Zn N7 2.065(3) . y
Zn N8 2.115(3) . y
Zn N1 2.263(3) . y
Zn S 2.3548(11) . y
N7 C3 1.342(5) . y
N7 N4 1.383(4) . y
N2 C16 1.335(5) . y
N2 N5 1.374(4) . y
N8 C29 1.328(5) . y
N8 N6 1.370(4) . y
S C40 1.708(4) . y
N1 C40 1.325(5) . y
N1 C43 1.364(5) . y
C40 N3 1.361(4) . y
C41 O4 1.232(4) . y
C41 N3 1.389(5) . y
C41 C42 1.416(5) . y
C42 C43 1.363(5) . y
C43 C44 1.492(5) . y
N4 C1 1.349(5) . y
N4 B 1.553(6) . y
C1 C2 1.371(6) . y
C1 C4 1.502(5) . y
C2 C3 1.383(5) . y
C3 C5 1.478(5) . y
C5 C6 1.377(5) . y
C5 C10 1.385(5) . y
C6 C7 1.385(6) . y
C7 C8 1.380(6) . y
C8 C9 1.375(6) . y
C8 C11 1.516(6) . y
C9 C10 1.385(5) . y
C11 C12 1.511(7) . y
C11 C13 1.525(7) . y
N5 C14 1.345(5) . y
N5 B 1.554(6) . y
C14 C15 1.368(5) . y
C14 C17 1.501(5) . y
C15 C16 1.398(5) . y
C16 C18 1.470(5) . y
C18 C19 1.382(5) . y
C18 C23 1.384(5) . y
C19 C20 1.385(6) . y
C20 C21 1.379(6) . y
C21 C22 1.377(6) . y
C21 C24 1.527(6) . y
C22 C23 1.371(5) . y
C24 C25 1.490(7) . y
C24 C26 1.515(7) . y
N6 C27 1.357(5) . y
N6 B 1.528(6) . y
C27 C28 1.365(6) . y
C27 C30 1.493(6) . y
C28 C29 1.393(6) . y
C29 C31 1.475(6) . y
C31 C32 1.385(6) . y
C31 C36 1.391(6) . y
C32 C33 1.371(6) . y
C33 C34 1.382(6) . y
C34 C35 1.382(6) . y
C34 C37 1.524(6) . y
C35 C36 1.373(6) . y
C37 C38 1.512(7) . y
C37 C39 1.512(7) . y
